data_7032903
loop_
_publ_author_name
'Rosas-S\'anchez, Alfredo'
'Toscano, Rub\'en A'
'L\'opez-Cort\'es, Jos\'e G'
'Ortega-Alfaro, M Carmen'

_publ_section_title
;
 An expedient approach to synthesize fluorescent 3-substituted
 4H-quinolizin-4-ones via (\h(4)-vinylketene)-Fe(CO)3 complexes.
;
_journal_issue 2
_journal_name_full 'Dalton transactions (Cambridge, England : 2003)'
_journal_page_first 578
_journal_page_last 590
_journal_paper_doi 10.1039/c4dt03021d
_journal_volume 44
_journal_year 2015
_chemical_formula_moiety 'C22 H13 Fe N O5'
_chemical_formula_sum 'C22 H13 Fe N O5'
_chemical_formula_weight 427.18
_chemical_name_systematic
;
 ?
;
_space_group_crystal_system monoclinic
_space_group_IT_number 14
_space_group_name_Hall '-P 2ybc'
_space_group_name_H-M_alt 'P 1 21/c 1'
_symmetry_space_group_name_Hall '-P 2ybc'
_symmetry_space_group_name_H-M 'P 1 21/c 1'
_atom_sites_solution_hydrogens geom
_atom_sites_solution_primary direct
_atom_sites_solution_secondary difmap
_audit_creation_method SHELXL-2014
_cell_angle_alpha 90
_cell_angle_beta 91.7210(10)
_cell_angle_gamma 90
_cell_formula_units_Z 4
_cell_length_a 10.5432(4)
_cell_length_b 15.2269(5)
_cell_length_c 12.0419(4)
_cell_measurement_reflns_used 5097
_cell_measurement_temperature 298(2)
_cell_measurement_theta_max 25.29
_cell_measurement_theta_min 2.16
_cell_volume 1932.34(12)
_computing_cell_refinement 'APEX2 v2012.10.0(Bruker, 2012)'
_computing_data_collection 'APEX2 v2012.10.0(Bruker, 2012)'
_computing_data_reduction 'SAINT V8.27B (Bruker, 2012)'
_computing_molecular_graphics 'XP V 5.1 (Bruker, 1998)'
_computing_publication_material 'CIFTAB V 2013/2 (Sheldrick, 2013)'
_computing_structure_refinement 'SHELXL-2014/1 (Sheldrick, 2014)'
_computing_structure_solution 'SHELXS-2012 (Bruker, 2013)'
_diffrn_ambient_temperature 298(2)
_diffrn_detector_area_resol_mean 8.333
_diffrn_measured_fraction_theta_full 1.000
_diffrn_measured_fraction_theta_max 0.999
_diffrn_measurement_device_type 'Bruker Smart Apex CCD diffractometer 01-670-01'
_diffrn_measurement_method \w-scans
_diffrn_radiation_monochromator graphite
_diffrn_radiation_type MoK\a
_diffrn_radiation_wavelength 0.71073
_diffrn_reflns_av_R_equivalents 0.0290
_diffrn_reflns_av_unetI/netI 0.0289
_diffrn_reflns_Laue_measured_fraction_full 1.000
_diffrn_reflns_Laue_measured_fraction_max 0.999
_diffrn_reflns_limit_h_max 12
_diffrn_reflns_limit_h_min -12
_diffrn_reflns_limit_k_max 18
_diffrn_reflns_limit_k_min -18
_diffrn_reflns_limit_l_max 14
_diffrn_reflns_limit_l_min -11
_diffrn_reflns_number 11033
_diffrn_reflns_point_group_measured_fraction_full 1.000
_diffrn_reflns_point_group_measured_fraction_max 0.999
_diffrn_reflns_theta_full 25.242
_diffrn_reflns_theta_max 25.345
_diffrn_reflns_theta_min 1.932
_diffrn_source 'fine-focus sealed tube'
_exptl_absorpt_coefficient_mu 0.814
_exptl_absorpt_correction_T_max 0.7452
_exptl_absorpt_correction_T_min 0.6425
_exptl_absorpt_correction_type multi-scan
_exptl_absorpt_process_details '(Sheldrick, 2008)'
_exptl_crystal_colour orange
_exptl_crystal_density_diffrn 1.468
_exptl_crystal_description prism
_exptl_crystal_F_000 872
_exptl_crystal_size_max 0.430
_exptl_crystal_size_mid 0.326
_exptl_crystal_size_min 0.140
_refine_diff_density_max 0.222
_refine_diff_density_min -0.218
_refine_diff_density_rms 0.047
_refine_ls_extinction_method none
_refine_ls_goodness_of_fit_ref 1.017
_refine_ls_hydrogen_treatment constr
_refine_ls_matrix_type full
_refine_ls_number_parameters 262
_refine_ls_number_reflns 3544
_refine_ls_number_restraints 0
_refine_ls_restrained_S_all 1.017
_refine_ls_R_factor_all 0.0448
_refine_ls_R_factor_gt 0.0349
_refine_ls_shift/su_max 0.001
_refine_ls_shift/su_mean 0.000
_refine_ls_structure_factor_coef Fsqd
_refine_ls_weighting_details 'w=1/[\s^2^(Fo^2^)+(0.0530P)^2^+0.2684P] where P=(Fo^2^+2Fc^2^)/3'
_refine_ls_weighting_scheme calc
_refine_ls_wR_factor_gt 0.0868
_refine_ls_wR_factor_ref 0.0934
_reflns_Friedel_coverage 0.000
_reflns_number_gt 2913
_reflns_number_total 3544
_reflns_threshold_expression 'I > 2\s(I)'
_cod_data_source_file c4dt03021d2.cif
_cod_data_source_block Compound_2h
_cod_depositor_comments 'Adding full bibliography for 7032902--7032907.cif.'
_cod_database_code 7032903
_shelx_space_group_comment
;
The symmetry employed for this shelxl refinement is uniquely defined
by the following loop, which should always be used as a source of
symmetry information in preference to the above space-group names.
They are only intended as comments.
;
_shelx_estimated_absorpt_t_min 0.721
_shelx_estimated_absorpt_t_max 0.895
_shelxl_version_number 2014-1

loop_
_space_group_symop_operation_xyz
'x, y, z'
'-x, y+1/2, -z+1/2'
'-x, -y, -z'
'x, -y-1/2, z-1/2'

loop_
_atom_site_label
_atom_site_type_symbol
_atom_site_fract_x
_atom_site_fract_y
_atom_site_fract_z
_atom_site_U_iso_or_equiv
_atom_site_adp_type
_atom_site_occupancy
_atom_site_site_symmetry_order
_atom_site_calc_flag
_atom_site_refinement_flags_posn
_atom_site_refinement_flags_adp
Fe1 Fe 0.66329(3) 0.83184(2) -0.07248(2) 0.04152(13) Uani 1 1 d . .
O1 O 0.8490(2) 1.02433(11) -0.09997(15) 0.0786(6) Uani 1 1 d . .
O2 O 0.46614(17) 0.90865(12) 0.06606(14) 0.0688(5) Uani 1 1 d . .
O3 O 0.69176(19) 0.68782(13) 0.09011(16) 0.0759(5) Uani 1 1 d . .
O4 O 0.5571(2) 0.70035(14) -0.22615(16) 0.0899(6) Uani 1 1 d . .
O5 O 0.6157(2) 0.96620(13) -0.24636(15) 0.0822(6) Uani 1 1 d . .
N1 N 0.95212(19) 0.71504(14) -0.01355(18) 0.0626(5) Uani 1 1 d . .
C1 C 0.8295(2) 0.98385(15) -0.01489(19) 0.0510(5) Uani 1 1 d . .
C2 C 0.83605(19) 0.88665(14) -0.01195(17) 0.0442(5) Uani 1 1 d . .
H2 H 0.8710 0.8611 0.0571 0.053 Uiso 1 1 calc R U
C3 C 0.8588(2) 0.83862(15) -0.10994(19) 0.0499(5) Uani 1 1 d . .
H3 H 0.8762 0.8757 -0.1742 0.060 Uiso 1 1 calc R U
C4 C 0.7639(2) 0.99353(15) 0.18472(18) 0.0497(5) Uani 1 1 d . .
H4 H 0.7665 0.9326 0.1894 0.060 Uiso 1 1 calc R U
C5 C 0.79608(19) 1.03327(14) 0.08775(18) 0.0454(5) Uani 1 1 d . .
C6 C 0.7938(2) 1.12610(15) 0.0822(2) 0.0588(6) Uani 1 1 d . .
H6 H 0.8176 1.1541 0.0175 0.071 Uiso 1 1 calc R U
C7 C 0.7574(3) 1.17467(16) 0.1700(3) 0.0702(8) Uani 1 1 d . .
H7 H 0.7556 1.2356 0.1641 0.084 Uiso 1 1 calc R U
C8 C 0.6818(3) 1.1835(2) 0.3632(3) 0.0893(11) Uani 1 1 d . .
H8 H 0.6781 1.2444 0.3591 0.107 Uiso 1 1 calc R U
C9 C 0.6486(3) 1.1431(3) 0.4573(3) 0.1009(13) Uani 1 1 d . .
H9 H 0.6222 1.1762 0.5172 0.121 Uiso 1 1 calc R U
C10 C 0.6536(3) 1.0512(3) 0.4657(3) 0.0944(11) Uani 1 1 d . .
H10 H 0.6301 1.0239 0.5310 0.113 Uiso 1 1 calc R U
C11 C 0.6926(3) 1.0019(2) 0.3791(2) 0.0736(8) Uani 1 1 d . .
H11 H 0.6969 0.9411 0.3861 0.088 Uiso 1 1 calc R U
C12 C 0.7266(2) 1.04239(16) 0.27817(19) 0.0542(6) Uani 1 1 d . .
C13 C 0.7222(2) 1.13495(17) 0.2698(2) 0.0609(7) Uani 1 1 d . .
C14 C 0.92419(19) 0.75329(16) -0.11130(19) 0.0518(6) Uani 1 1 d . .
C15 C 0.9589(2) 0.71724(19) -0.2117(2) 0.0695(7) Uani 1 1 d . .
H15 H 0.9399 0.7462 -0.2781 0.083 Uiso 1 1 calc R U
C16 C 1.0218(3) 0.6380(2) -0.2117(3) 0.0926(11) Uani 1 1 d . .
H16 H 1.0444 0.6121 -0.2782 0.111 Uiso 1 1 calc R U
C17 C 1.0502(3) 0.5983(2) -0.1129(4) 0.0937(11) Uani 1 1 d . .
H17 H 1.0930 0.5449 -0.1107 0.112 Uiso 1 1 calc R U
C18 C 1.0144(3) 0.6385(2) -0.0163(3) 0.0817(9) Uani 1 1 d . .
H18 H 1.0347 0.6109 0.0508 0.098 Uiso 1 1 calc R U
C19 C 0.5419(2) 0.87900(15) 0.01265(18) 0.0482(5) Uani 1 1 d . .
C20 C 0.6867(2) 0.74363(16) 0.02813(18) 0.0498(5) Uani 1 1 d . .
C21 C 0.5973(2) 0.75311(16) -0.16779(19) 0.0560(6) Uani 1 1 d . .
C22 C 0.6361(2) 0.91684(16) -0.17852(19) 0.0558(6) Uani 1 1 d . .

loop_
_atom_site_aniso_label
_atom_site_aniso_U_11
_atom_site_aniso_U_22
_atom_site_aniso_U_33
_atom_site_aniso_U_23
_atom_site_aniso_U_13
_atom_site_aniso_U_12
Fe1 0.0469(2) 0.0445(2) 0.03337(18) 0.00000(12) 0.00419(13) 0.00635(13)
O1 0.1158(15) 0.0599(11) 0.0620(11) 0.0127(9) 0.0318(10) -0.0148(10)
O2 0.0667(11) 0.0767(12) 0.0640(11) -0.0034(9) 0.0203(9) 0.0218(9)
O3 0.0862(13) 0.0741(12) 0.0680(12) 0.0285(11) 0.0117(10) 0.0082(10)
O4 0.1299(18) 0.0724(13) 0.0657(12) -0.0166(11) -0.0249(12) -0.0053(13)
O5 0.1242(17) 0.0743(13) 0.0480(10) 0.0141(9) 0.0002(10) 0.0286(12)
N1 0.0585(12) 0.0606(13) 0.0685(14) -0.0079(11) -0.0011(10) 0.0112(10)
C1 0.0513(13) 0.0513(13) 0.0509(13) 0.0043(11) 0.0112(10) -0.0071(10)
C2 0.0458(11) 0.0465(12) 0.0406(11) 0.0003(9) 0.0051(9) 0.0011(9)
C3 0.0467(12) 0.0588(14) 0.0449(12) -0.0002(10) 0.0119(10) 0.0015(10)
C4 0.0548(13) 0.0406(11) 0.0539(13) -0.0050(10) 0.0045(10) -0.0053(10)
C5 0.0421(11) 0.0417(12) 0.0524(12) -0.0019(10) 0.0006(9) -0.0043(9)
C6 0.0616(14) 0.0439(13) 0.0704(16) 0.0056(12) -0.0074(12) -0.0068(11)
C7 0.0730(17) 0.0419(13) 0.094(2) -0.0140(14) -0.0245(15) 0.0067(12)
C8 0.0730(19) 0.093(2) 0.101(3) -0.053(2) -0.0247(18) 0.0245(17)
C9 0.0671(19) 0.146(4) 0.089(3) -0.066(3) -0.0053(17) 0.014(2)
C10 0.073(2) 0.154(4) 0.0561(17) -0.033(2) 0.0107(14) -0.021(2)
C11 0.0792(18) 0.0859(19) 0.0561(15) -0.0166(15) 0.0106(13) -0.0207(15)
C12 0.0462(12) 0.0624(15) 0.0539(14) -0.0157(11) -0.0006(10) -0.0041(11)
C13 0.0484(13) 0.0616(15) 0.0715(17) -0.0250(13) -0.0163(12) 0.0081(11)
C14 0.0383(11) 0.0612(14) 0.0560(14) -0.0146(12) 0.0039(10) 0.0024(10)
C15 0.0518(14) 0.090(2) 0.0666(16) -0.0307(15) 0.0059(12) 0.0055(14)
C16 0.0563(17) 0.105(3) 0.117(3) -0.066(2) 0.0019(18) 0.0134(17)
C17 0.0595(17) 0.076(2) 0.145(3) -0.045(2) -0.012(2) 0.0218(15)
C18 0.0679(17) 0.0685(18) 0.108(2) -0.0058(18) -0.0151(17) 0.0151(15)
C19 0.0511(13) 0.0499(13) 0.0436(12) 0.0018(10) 0.0012(10) 0.0049(10)
C20 0.0507(13) 0.0546(14) 0.0446(12) -0.0014(11) 0.0058(10) 0.0031(10)
C21 0.0682(15) 0.0558(14) 0.0438(12) -0.0009(11) -0.0045(11) 0.0082(12)
C22 0.0688(15) 0.0583(14) 0.0406(12) -0.0028(11) 0.0049(11) 0.0137(12)

loop_
_atom_type_symbol
_atom_type_description
_atom_type_scat_dispersion_real
_atom_type_scat_dispersion_imag
_atom_type_scat_source
C C 0.0033 0.0016 'International Tables Vol C Tables 4.2.6.8 and 6.1.1.4'
H H 0.0000 0.0000 'International Tables Vol C Tables 4.2.6.8 and 6.1.1.4'
N N 0.0061 0.0033 'International Tables Vol C Tables 4.2.6.8 and 6.1.1.4'
O O 0.0106 0.0060 'International Tables Vol C Tables 4.2.6.8 and 6.1.1.4'
Fe Fe 0.3463 0.8444 'International Tables Vol C Tables 4.2.6.8 and 6.1.1.4'

loop_
_geom_angle_atom_site_label_1
_geom_angle_atom_site_label_2
_geom_angle_atom_site_label_3
_geom_angle
C21 Fe1 C19 111.18(11)
C21 Fe1 C20 88.56(11)
C19 Fe1 C20 89.98(10)
C21 Fe1 C22 88.66(11)
C19 Fe1 C22 90.91(10)
C20 Fe1 C22 177.21(10)
C21 Fe1 C2 143.31(10)
C19 Fe1 C2 105.33(9)
C20 Fe1 C2 87.92(9)
C22 Fe1 C2 94.39(10)
C21 Fe1 C3 104.94(10)
C19 Fe1 C3 143.77(9)
C20 Fe1 C3 93.68(9)
C22 Fe1 C3 87.15(10)
C2 Fe1 C3 39.00(8)
C14 N1 C18 116.9(2)
O1 C1 C2 121.1(2)
O1 C1 C5 119.3(2)
C2 C1 C5 119.60(19)
C3 C2 C1 120.4(2)
C3 C2 Fe1 70.97(12)
C1 C2 Fe1 110.32(14)
C3 C2 H2 115.7
C1 C2 H2 115.7
Fe1 C2 H2 115.7
C2 C3 C14 123.8(2)
C2 C3 Fe1 70.04(12)
C14 C3 Fe1 114.67(15)
C2 C3 H3 113.7
C14 C3 H3 113.7
Fe1 C3 H3 113.7
C5 C4 C12 121.9(2)
C5 C4 H4 119.0
C12 C4 H4 119.0
C4 C5 C6 118.5(2)
C4 C5 C1 123.6(2)
C6 C5 C1 117.9(2)
C7 C6 C5 120.9(2)
C7 C6 H6 119.6
C5 C6 H6 119.6
C6 C7 C13 121.4(2)
C6 C7 H7 119.3
C13 C7 H7 119.3
C9 C8 C13 121.3(3)
C9 C8 H8 119.3
C13 C8 H8 119.3
C8 C9 C10 120.5(3)
C8 C9 H9 119.8
C10 C9 H9 119.8
C11 C10 C9 120.5(3)
C11 C10 H10 119.8
C9 C10 H10 119.8
C10 C11 C12 120.5(3)
C10 C11 H11 119.8
C12 C11 H11 119.8
C13 C12 C4 118.5(2)
C13 C12 C11 119.0(2)
C4 C12 C11 122.5(2)
C7 C13 C12 118.7(2)
C7 C13 C8 123.1(3)
C12 C13 C8 118.2(3)
N1 C14 C15 122.5(2)
N1 C14 C3 117.7(2)
C15 C14 C3 119.7(2)
C16 C15 C14 119.1(3)
C16 C15 H15 120.4
C14 C15 H15 120.4
C17 C16 C15 118.9(3)
C17 C16 H16 120.6
C15 C16 H16 120.6
C16 C17 C18 118.9(3)
C16 C17 H17 120.6
C18 C17 H17 120.6
N1 C18 C17 123.7(3)
N1 C18 H18 118.2
C17 C18 H18 118.2
O2 C19 Fe1 179.8(2)
O3 C20 Fe1 174.9(2)
O4 C21 Fe1 177.4(2)
O5 C22 Fe1 176.6(2)

loop_
_geom_bond_atom_site_label_1
_geom_bond_atom_site_label_2
_geom_bond_distance
Fe1 C21 1.786(3)
Fe1 C19 1.812(2)
Fe1 C20 1.821(2)
Fe1 C22 1.835(2)
Fe1 C2 2.113(2)
Fe1 C3 2.125(2)
O1 C1 1.218(3)
O2 C19 1.134(2)
O3 C20 1.131(3)
O4 C21 1.141(3)
O5 C22 1.126(3)
N1 C14 1.338(3)
N1 C18 1.339(3)
C1 C2 1.482(3)
C1 C5 1.498(3)
C2 C3 1.415(3)
C2 H2 0.9800
C3 C14 1.471(3)
C3 H3 0.9800
C4 C5 1.367(3)
C4 C12 1.415(3)
C4 H4 0.9300
C5 C6 1.415(3)
C6 C7 1.355(4)
C6 H6 0.9300
C7 C13 1.405(4)
C7 H7 0.9300
C8 C9 1.345(6)
C8 C13 1.422(4)
C8 H8 0.9300
C9 C10 1.403(5)
C9 H9 0.9300
C10 C11 1.358(4)
C10 H10 0.9300
C11 C12 1.419(3)
C11 H11 0.9300
C12 C13 1.414(4)
C14 C15 1.387(3)
C15 C16 1.376(4)
C15 H15 0.9300
C16 C17 1.360(5)
C16 H16 0.9300
C17 C18 1.377(5)
C17 H17 0.9300
C18 H18 0.9300

loop_
_geom_torsion_atom_site_label_1
_geom_torsion_atom_site_label_2
_geom_torsion_atom_site_label_3
_geom_torsion_atom_site_label_4
_geom_torsion
O1 C1 C2 C3 -3.3(3)
C5 C1 C2 C3 175.60(19)
O1 C1 C2 Fe1 -82.5(2)
C5 C1 C2 Fe1 96.3(2)
C1 C2 C3 C14 150.2(2)
Fe1 C2 C3 C14 -106.9(2)
C1 C2 C3 Fe1 -102.92(19)
C12 C4 C5 C6 1.1(3)
C12 C4 C5 C1 -176.7(2)
O1 C1 C5 C4 175.2(2)
C2 C1 C5 C4 -3.7(3)
O1 C1 C5 C6 -2.6(3)
C2 C1 C5 C6 178.5(2)
C4 C5 C6 C7 -1.7(3)
C1 C5 C6 C7 176.2(2)
C5 C6 C7 C13 0.8(4)
C13 C8 C9 C10 0.2(5)
C8 C9 C10 C11 0.3(5)
C9 C10 C11 C12 -1.1(4)
C5 C4 C12 C13 0.4(3)
C5 C4 C12 C11 179.8(2)
C10 C11 C12 C13 1.4(4)
C10 C11 C12 C4 -178.0(2)
C6 C7 C13 C12 0.6(4)
C6 C7 C13 C8 -179.1(2)
C4 C12 C13 C7 -1.2(3)
C11 C12 C13 C7 179.3(2)
C4 C12 C13 C8 178.5(2)
C11 C12 C13 C8 -0.9(3)
C9 C8 C13 C7 179.9(3)
C9 C8 C13 C12 0.1(4)
C18 N1 C14 C15 -1.0(4)
C18 N1 C14 C3 -178.4(2)
C2 C3 C14 N1 7.0(3)
Fe1 C3 C14 N1 -74.7(2)
C2 C3 C14 C15 -170.5(2)
Fe1 C3 C14 C15 107.8(2)
N1 C14 C15 C16 1.6(4)
C3 C14 C15 C16 179.0(2)
C14 C15 C16 C17 -1.2(4)
C15 C16 C17 C18 0.3(5)
C14 N1 C18 C17 0.0(4)
C16 C17 C18 N1 0.3(5)
